data_7247712
loop_
_publ_author_name
'Madhesiya, Avinash'
'Dash, Sibananda G.'
'Gupta, Princi'
'Akhir, Abdul'
'Saxena, Deepanshi'
'Maitra, Rahul'
'Chopra, Sidharth'
'Thakur, Tejender S.'

_publ_section_title
;
 Development of new multicomponent crystals of the antifungal drug
 tioconazole and the assessment of their biopharmaceutical attributes
;
_journal_issue 48
_journal_name_full CrystEngComm
_journal_page_first 6758
_journal_page_last 6776
_journal_paper_doi 10.1039/D3CE00948C
_journal_volume 25
_journal_year 2023
_chemical_formula_moiety '2(C16 H14 Cl3 N2 O S), 2(C4 H5 O6), C4 H6 O6'
_chemical_formula_sum 'C22 H22 Cl3 N2 O10 S'
_chemical_formula_weight 612.82
_chemical_name_common 'Tiaconazole-L-tartrate-L-tartaric acid (2:2:1)salt cocrystal'
_space_group_crystal_system triclinic
_space_group_IT_number 1
_space_group_name_Hall 'P 1'
_space_group_name_H-M_alt 'P 1'
_atom_sites_solution_hydrogens mixed
_atom_sites_solution_primary direct
_atom_sites_solution_secondary direct
_audit_creation_method SHELXL-2018/3
_audit_update_record
;
2023-07-31 deposited with the CCDC.	2023-11-14 downloaded from the CCDC.
;
_cell_angle_alpha 83.732(2)
_cell_angle_beta 82.528(2)
_cell_angle_gamma 89.714(2)
_cell_formula_units_Z 2
_cell_length_a 7.5563(2)
_cell_length_b 8.3022(2)
_cell_length_c 20.6593(5)
_cell_measurement_reflns_used 23827
_cell_measurement_temperature 100(2)
_cell_measurement_theta_max 72.5090
_cell_measurement_theta_min 2.1650
_cell_volume 1277.30(6)
_computing_cell_refinement 'CrysAlisPro 1.171.41.93a (Rigaku OD, 2020)'
_computing_data_collection 'CrystalClear-SM Expert 2.1 b28 (Rigaku, 2013)'
_computing_data_reduction 'CrysAlisPro 1.171.41.93a (Rigaku OD, 2020)'
_computing_molecular_graphics 'Ortep for Windows (Farrugia, 2012)'
_computing_publication_material 'WinGX publication routines (Farrugia, 2012)'
_computing_structure_refinement 'SHELXL-2018/3 (Sheldrick, 2018)'
_computing_structure_solution 'SHELXS-2013/1 (Sheldrick, 2008)'
_diffrn_ambient_temperature 100(2)
_diffrn_detector CCD
_diffrn_detector_area_resol_mean 28.5714
_diffrn_measured_fraction_theta_full 0.966
_diffrn_measured_fraction_theta_max 0.943
_diffrn_measurement_device
;
AFC12 (Right): Kappa 3 circle
;
_diffrn_measurement_device_type
;
Rigaku Saturn724+ (4x4 bin mode)
;
_diffrn_measurement_method 'profile data from \w-scans'
_diffrn_measurement_specimen_support Loop
_diffrn_radiation_monochromator Confocal
_diffrn_radiation_type CuK\a
_diffrn_radiation_wavelength 1.54184
_diffrn_reflns_av_R_equivalents 0.0947
_diffrn_reflns_av_unetI/netI 0.0600
_diffrn_reflns_Laue_measured_fraction_full 0.966
_diffrn_reflns_Laue_measured_fraction_max 0.943
_diffrn_reflns_limit_h_max 9
_diffrn_reflns_limit_h_min -9
_diffrn_reflns_limit_k_max 10
_diffrn_reflns_limit_k_min -10
_diffrn_reflns_limit_l_max 25
_diffrn_reflns_limit_l_min -25
_diffrn_reflns_number 25653
_diffrn_reflns_point_group_measured_fraction_full 0.826
_diffrn_reflns_point_group_measured_fraction_max 0.795
_diffrn_reflns_theta_full 67.684
_diffrn_reflns_theta_max 72.705
_diffrn_reflns_theta_min 2.170
_diffrn_source MicroMax003_Cu
_diffrn_source_current 0.6
_diffrn_source_power 0.0
_diffrn_source_voltage 50.0
_exptl_absorpt_coefficient_mu 4.552
_exptl_absorpt_correction_T_max 1.00000
_exptl_absorpt_correction_T_min 0.39793
_exptl_absorpt_correction_type multi-scan
_exptl_absorpt_process_details
;
CrysAlisPro 1.171.41.93a (Rigaku Oxford Diffraction, 2020)
Empirical absorption correction using spherical harmonics,
implemented in SCALE3 ABSPACK scaling algorithm.
;
_exptl_crystal_colour colorless
_exptl_crystal_density_diffrn 1.593
_exptl_crystal_density_method 'not measured'
_exptl_crystal_description plate
_exptl_crystal_F_000 630
_exptl_crystal_size_max 0.330
_exptl_crystal_size_mid 0.300
_exptl_crystal_size_min 0.100
_refine_diff_density_max 0.634
_refine_diff_density_min -0.715
_refine_diff_density_rms 0.155
_refine_ls_abs_structure_details
;
 Classical Flack method preferred over Parsons because s.u. lower.
;
_refine_ls_abs_structure_Flack 0.021(13)
_refine_ls_extinction_coef 0.0198(14)
_refine_ls_extinction_expression Fc^*^=kFc[1+0.001xFc^2^\l^3^/sin(2\q)]^-1/4^
_refine_ls_extinction_method 'SHELXL-2018/3 (Sheldrick 2018)'
_refine_ls_goodness_of_fit_ref 1.043
_refine_ls_hydrogen_treatment mixed
_refine_ls_matrix_type full
_refine_ls_number_parameters 709
_refine_ls_number_reflns 8086
_refine_ls_number_restraints 3
_refine_ls_restrained_S_all 1.043
_refine_ls_R_factor_all 0.0568
_refine_ls_R_factor_gt 0.0532
_refine_ls_shift/su_max 0.000
_refine_ls_shift/su_mean 0.000
_refine_ls_structure_factor_coef Fsqd
_refine_ls_weighting_details 'w=1/[\s^2^(Fo^2^)+(0.1196P)^2^+0.1384P] where P=(Fo^2^+2Fc^2^)/3'
_refine_ls_weighting_scheme calc
_refine_ls_wR_factor_gt 0.1376
_refine_ls_wR_factor_ref 0.1402
_reflns_Friedel_coverage 0.685
_reflns_Friedel_fraction_full 0.687
_reflns_Friedel_fraction_max 0.646
_reflns_number_gt 7976
_reflns_number_total 8086
_reflns_threshold_expression 'I > 2\s(I)'
_cod_data_source_file d3ce00948c2.cif
_cod_data_source_block TCZ-LTAC
_cod_depositor_comments 'Adding full bibliography for 7247709--7247724.cif.'
_cod_database_code 7247712
_shelx_shelxl_version_number 2018/3
_shelx_space_group_comment
;
The symmetry employed for this shelxl refinement is uniquely defined
by the following loop, which should always be used as a source of
symmetry information in preference to the above space-group names.
They are only intended as comments.
;
_shelx_estimated_absorpt_t_min 0.315
_shelx_estimated_absorpt_t_max 0.659

loop_
_space_group_symop_operation_xyz
'x, y, z'

loop_
_atom_site_label
_atom_site_type_symbol
_atom_site_fract_x
_atom_site_fract_y
_atom_site_fract_z
_atom_site_U_iso_or_equiv
_atom_site_adp_type
_atom_site_occupancy
_atom_site_site_symmetry_order
_atom_site_calc_flag
_atom_site_refinement_flags_posn
_atom_site_refinement_flags_adp
_atom_site_refinement_flags_occupancy
_atom_site_disorder_assembly
_atom_site_disorder_group
C1 C 0.7393(6) 0.4361(6) 0.7186(2) 0.0178(9) Uani 1 1 d . . . . .
C2 C 0.6321(6) 0.4903(6) 0.6700(2) 0.0195(9) Uani 1 1 d . . . . .
C3 C 0.5684(6) 0.3883(6) 0.6296(2) 0.0215(9) Uani 1 1 d . . . . .
H3 H 0.494752 0.427741 0.597511 0.026 Uiso 1 1 calc R U . . .
C4 C 0.6152(6) 0.2278(6) 0.6372(2) 0.0222(10) Uani 1 1 d . . . . .
C5 C 0.7258(7) 0.1682(6) 0.6827(2) 0.0247(10) Uani 1 1 d . . . . .
H5 H 0.760102 0.057665 0.685964 0.030 Uiso 1 1 calc R U . . .
C6 C 0.7850(7) 0.2726(6) 0.7232(2) 0.0228(10) Uani 1 1 d . . . . .
H6 H 0.858971 0.231984 0.754961 0.027 Uiso 1 1 calc R U . . .
C7 C 0.7980(6) 0.5497(6) 0.7646(2) 0.0183(9) Uani 1 1 d . . . . .
H7 H 0.835054 0.656034 0.738980 0.022 Uiso 1 1 calc R U . . .
C8 C 0.6431(6) 0.5764(6) 0.8178(2) 0.0220(10) Uani 1 1 d . . . . .
H8A H 0.532013 0.594947 0.797537 0.026 Uiso 1 1 calc R U . . .
H8B H 0.625439 0.478171 0.849820 0.026 Uiso 1 1 calc R U . . .
C9 C 0.7502(6) 0.7076(6) 0.9082(2) 0.0201(9) Uani 1 1 d . . . . .
H9 H 0.783336 0.611321 0.932805 0.024 Uiso 1 1 calc R U . . .
C10 C 0.7065(7) 0.9651(6) 0.8759(2) 0.0240(10) Uani 1 1 d . . . . .
H10 H 0.704707 1.079753 0.874843 0.029 Uiso 1 1 calc R U . . .
C11 C 0.6510(6) 0.8767(6) 0.8312(2) 0.0228(10) Uani 1 1 d . . . . .
H11 H 0.601899 0.917494 0.792702 0.027 Uiso 1 1 calc R U . . .
C12 C 1.1163(6) 0.5340(6) 0.7615(2) 0.0213(10) Uani 1 1 d . . . . .
H12A H 1.116836 0.528771 0.713851 0.026 Uiso 1 1 calc R U . . .
H12B H 1.208734 0.459704 0.776903 0.026 Uiso 1 1 calc R U . . .
C13 C 1.1611(6) 0.8399(6) 0.7300(2) 0.0227(10) Uani 1 1 d . . . . .
C14 C 1.1565(6) 0.7051(6) 0.7741(2) 0.0190(9) Uani 1 1 d . . . . .
C15 C 1.1888(7) 0.7471(7) 0.8371(2) 0.0244(10) Uani 1 1 d . . . . .
H15 H 1.191268 0.669988 0.874467 0.029 Uiso 1 1 calc R U . . .
C16 C 1.2154(7) 0.9074(7) 0.8378(3) 0.0263(10) Uani 1 1 d . . . . .
H16 H 1.237764 0.955324 0.875704 0.032 Uiso 1 1 calc R U . . .
C17 C 0.8611(6) 1.1703(6) 0.4371(2) 0.0179(9) Uani 1 1 d . . . . .
C18 C 0.9719(6) 1.1141(6) 0.4838(2) 0.0177(9) Uani 1 1 d . . . . .
C19 C 1.0387(7) 1.2152(6) 0.5242(2) 0.0227(10) Uani 1 1 d . . . . .
H19 H 1.114902 1.174724 0.555229 0.027 Uiso 1 1 calc R U . . .
C20 C 0.9915(7) 1.3757(6) 0.5180(2) 0.0229(10) Uani 1 1 d . . . . .
C21 C 0.8767(7) 1.4367(6) 0.4745(2) 0.0238(10) Uani 1 1 d . . . . .
H21 H 0.841371 1.546896 0.472458 0.029 Uiso 1 1 calc R U . . .
C22 C 0.8140(7) 1.3329(6) 0.4336(2) 0.0218(9) Uani 1 1 d . . . . .
H22 H 0.737517 1.374147 0.402828 0.026 Uiso 1 1 calc R U . . .
C23 C 0.7979(6) 1.0585(6) 0.3911(2) 0.0166(9) Uani 1 1 d . . . . .
H23 H 0.763360 0.950976 0.416228 0.020 Uiso 1 1 calc R U . . .
C24 C 0.9493(6) 1.0354(6) 0.3360(2) 0.0178(9) Uani 1 1 d . . . . .
H24A H 0.968107 1.136642 0.305824 0.021 Uiso 1 1 calc R U . . .
H24B H 1.061320 1.010417 0.354987 0.021 Uiso 1 1 calc R U . . .
C25 C 0.8359(6) 0.9210(6) 0.2436(2) 0.0167(9) Uani 1 1 d . . . . .
H25 H 0.817546 1.020819 0.218263 0.020 Uiso 1 1 calc R U . . .
C26 C 0.8432(7) 0.6603(6) 0.2765(2) 0.0233(10) Uani 1 1 d . . . . .
H26 H 0.831426 0.546081 0.277636 0.028 Uiso 1 1 calc R U . . .
C27 C 0.9086(7) 0.7409(6) 0.3222(2) 0.0238(10) Uani 1 1 d . . . . .
H27 H 0.949185 0.694515 0.361705 0.029 Uiso 1 1 calc R U . . .
C28 C 0.4788(6) 1.0642(6) 0.3943(2) 0.0191(9) Uani 1 1 d . . . . .
H28A H 0.384053 1.138064 0.380554 0.023 Uiso 1 1 calc R U . . .
H28B H 0.477178 1.063329 0.442346 0.023 Uiso 1 1 calc R U . . .
C29 C 0.4417(6) 0.7583(6) 0.4212(2) 0.0215(10) Uani 1 1 d . . . . .
C30 C 0.4413(6) 0.8973(6) 0.3788(2) 0.0195(10) Uani 1 1 d . . . . .
C31 C 0.3973(6) 0.8601(6) 0.3166(2) 0.0216(10) Uani 1 1 d . . . . .
H31 H 0.389502 0.940249 0.280577 0.026 Uiso 1 1 calc R U . . .
C32 C 0.3680(7) 0.7004(7) 0.3139(2) 0.0270(11) Uani 1 1 d . . . . .
H32 H 0.338316 0.656170 0.276145 0.032 Uiso 1 1 calc R U . . .
C33 C 0.5294(6) 0.7394(5) 0.0815(2) 0.0160(9) Uani 1 1 d . . . . .
C34 C 0.3740(6) 0.8289(6) 0.0550(2) 0.0167(9) Uani 1 1 d . . . . .
H34 H 0.370951 0.808525 0.008300 0.020 Uiso 1 1 calc R U . . .
C35 C 0.1994(6) 0.7648(6) 0.0975(2) 0.0151(9) Uani 1 1 d . . . . .
H35 H 0.191693 0.645632 0.094521 0.018 Uiso 1 1 calc R U . . .
C36 C 0.0454(6) 0.8444(6) 0.0659(2) 0.0170(9) Uani 1 1 d . . . . .
C37 C 0.7437(6) 0.3854(5) 0.1722(2) 0.0154(8) Uani 1 1 d . . . . .
C38 C 0.5433(5) 0.3725(5) 0.19437(19) 0.0138(8) Uani 1 1 d . . . . .
H38 H 0.488113 0.478962 0.181533 0.017 Uiso 1 1 calc R U . . .
C39 C 0.4664(5) 0.2428(5) 0.1576(2) 0.0151(8) Uani 1 1 d . . . . .
H39 H 0.489857 0.275516 0.109176 0.018 Uiso 1 1 calc R U . . .
C40 C 0.2662(6) 0.2270(5) 0.1788(2) 0.0162(9) Uani 1 1 d . . . . .
C41 C 0.2905(6) 0.2761(5) 0.9293(2) 0.0185(9) Uani 1 1 d . . . . .
C42 C 0.0982(6) 0.2155(6) 0.9433(2) 0.0157(8) Uani 1 1 d . . . . .
H42 H 0.102061 0.100606 0.963385 0.019 Uiso 1 1 calc R U . . .
C43 C -0.0124(6) 0.3086(6) 0.9940(2) 0.0175(9) Uani 1 1 d . . . . .
H43 H 0.028945 0.284263 1.038030 0.021 Uiso 1 1 calc R U . . .
C44 C -0.2067(5) 0.2544(5) 0.99654(19) 0.0142(8) Uani 1 1 d . . . . .
N1 N 0.6790(5) 0.7158(5) 0.85200(18) 0.0181(8) Uani 1 1 d . . . . .
N2 N 0.7664(5) 0.8563(5) 0.92366(19) 0.0206(8) Uani 1 1 d . . . . .
N3 N 0.9044(5) 0.9036(5) 0.29997(18) 0.0164(8) Uani 1 1 d . . . . .
N4 N 0.7973(5) 0.7742(5) 0.22859(19) 0.0187(8) Uani 1 1 d . . . . .
O1 O 0.9421(4) 0.4853(4) 0.79646(15) 0.0201(7) Uani 1 1 d . . . . .
O2 O 0.6506(4) 1.1234(4) 0.36119(14) 0.0185(7) Uani 1 1 d . . . . .
O3 O 0.5620(4) 0.6016(4) 0.05903(15) 0.0191(6) Uani 1 1 d . . . . .
O4 O 0.6125(4) 0.7971(4) 0.12111(17) 0.0227(7) Uani 1 1 d . . . . .
O5 O 0.3842(5) 0.9958(4) 0.05888(19) 0.0273(8) Uani 1 1 d . . . . .
H5A H 0.489282 1.028638 0.046265 0.041 Uiso 1 1 calc R U . . .
O6 O 0.1988(4) 0.7870(4) 0.16362(14) 0.0197(6) Uani 1 1 d . . . . .
H6A H 0.197012 0.886550 0.167742 0.030 Uiso 1 1 calc R U . . .
O7 O 0.0032(5) 0.7987(4) 0.01500(16) 0.0239(7) Uani 1 1 d . . . . .
O8 O -0.0296(4) 0.9650(4) 0.09424(15) 0.0195(7) Uani 1 1 d . . . . .
H8 H -0.095093 1.015590 0.069200 0.029 Uiso 1 1 calc R U . . .
O9 O 0.8461(4) 0.3254(4) 0.21125(15) 0.0204(7) Uani 1 1 d . . . . .
O10 O 0.7955(4) 0.4543(4) 0.11452(15) 0.0194(7) Uani 1 1 d . . . . .
O11 O 0.5041(4) 0.3351(4) 0.26325(14) 0.0191(6) Uani 1 1 d . . . . .
H11A H 0.585645 0.277568 0.277280 0.029 Uiso 1 1 calc R U . . .
O12 O 0.5571(4) 0.0985(4) 0.17333(15) 0.0180(6) Uani 1 1 d . . . . .
H12 H 0.537980 0.031088 0.147489 0.027 Uiso 1 1 calc R U . . .
O13 O 0.1820(4) 0.3624(4) 0.16658(18) 0.0243(7) Uani 1 1 d . . . . .
H13 H 0.072288 0.348082 0.178987 0.036 Uiso 1 1 calc R U . . .
O14 O 0.1940(4) 0.0992(4) 0.20408(15) 0.0196(7) Uani 1 1 d . . . . .
O15 O 0.3564(5) 0.3058(6) 0.98274(18) 0.0367(10) Uani 1 1 d . . . . .
H15A H 0.468366 0.309849 0.975126 0.055 Uiso 1 1 calc R U . . .
O16 O 0.3703(5) 0.2945(6) 0.87448(18) 0.0416(10) Uani 1 1 d . . . . .
O17 O 0.0179(4) 0.2127(5) 0.88557(15) 0.0201(7) Uani 1 1 d . . . . .
O18 O 0.0118(4) 0.4755(4) 0.97124(16) 0.0218(7) Uani 1 1 d . . . . .
H18 H 0.012441 0.528944 1.003457 0.033 Uiso 1 1 calc R U . . .
O19 O -0.2495(4) 0.1126(4) 1.02345(15) 0.0182(6) Uani 1 1 d . . . . .
O20 O -0.3092(4) 0.3504(4) 0.96941(16) 0.0207(7) Uani 1 1 d . . . . .
S1 S 1.20425(16) 1.01520(14) 0.76279(6) 0.0266(3) Uani 1 1 d . . . . .
S2 S 0.39121(16) 0.58638(15) 0.38758(6) 0.0281(3) Uani 1 1 d . . . . .
Cl1 Cl 0.57884(15) 0.69531(13) 0.65846(6) 0.0261(3) Uani 1 1 d . . . . .
Cl2 Cl 0.53563(17) 0.09527(15) 0.58732(6) 0.0299(3) Uani 1 1 d . . . . .
Cl3 Cl 1.12183(15) 0.84828(14) 0.64932(5) 0.0264(3) Uani 1 1 d . . . . .
Cl4 Cl 1.02838(15) 0.90946(13) 0.49314(5) 0.0258(3) Uani 1 1 d . . . . .
Cl5 Cl 1.07439(17) 1.50477(15) 0.56844(6) 0.0314(3) Uani 1 1 d . . . . .
Cl6 Cl 0.48965(15) 0.74386(14) 0.50128(5) 0.0265(3) Uani 1 1 d . . . . .
H2N H 0.815(10) 0.873(9) 0.956(4) 0.041(19) Uiso 1 1 d . . . . .
H3O H 0.665(10) 0.546(9) 0.076(4) 0.041(18) Uiso 1 1 d . . . . .
H4N H 0.766(8) 0.753(8) 0.187(3) 0.028(15) Uiso 1 1 d . . . . .
H17O H 0.016(11) 0.295(10) 0.876(4) 0.04(2) Uiso 1 1 d . . . . .

loop_
_atom_site_aniso_label
_atom_site_aniso_U_11
_atom_site_aniso_U_22
_atom_site_aniso_U_33
_atom_site_aniso_U_23
_atom_site_aniso_U_13
_atom_site_aniso_U_12
C1 0.0138(19) 0.020(2) 0.0179(19) 0.0008(17) 0.0017(15) 0.0007(18)
C2 0.019(2) 0.018(2) 0.020(2) 0.0012(18) 0.0008(16) 0.0002(19)
C3 0.020(2) 0.023(2) 0.020(2) 0.0008(18) -0.0003(16) 0.0000(19)
C4 0.020(2) 0.024(3) 0.020(2) -0.0006(18) 0.0047(17) -0.005(2)
C5 0.031(2) 0.019(2) 0.022(2) 0.0018(18) 0.0012(18) -0.002(2)
C6 0.023(2) 0.022(2) 0.021(2) 0.0051(18) -0.0021(17) 0.000(2)
C7 0.020(2) 0.019(2) 0.0155(19) 0.0036(17) -0.0047(16) -0.0059(19)
C8 0.019(2) 0.024(3) 0.023(2) -0.0038(18) 0.0021(17) -0.0042(19)
C9 0.020(2) 0.022(2) 0.018(2) 0.0001(17) 0.0003(16) -0.0014(19)
C10 0.025(2) 0.018(2) 0.030(2) -0.0027(19) -0.0057(18) 0.001(2)
C11 0.024(2) 0.015(2) 0.029(2) 0.0038(18) -0.0040(18) -0.0021(18)
C12 0.014(2) 0.025(3) 0.024(2) -0.0026(18) 0.0006(16) 0.0026(19)
C13 0.018(2) 0.023(3) 0.026(2) -0.001(2) 0.0017(17) -0.001(2)
C14 0.0110(19) 0.024(3) 0.021(2) -0.0018(18) 0.0042(15) 0.0019(18)
C15 0.021(2) 0.030(3) 0.022(2) -0.0019(19) -0.0023(18) 0.002(2)
C16 0.024(2) 0.026(3) 0.030(2) -0.008(2) -0.0018(18) 0.006(2)
C17 0.018(2) 0.020(2) 0.0140(18) -0.0013(17) 0.0034(16) -0.0022(19)
C18 0.016(2) 0.018(2) 0.0178(19) -0.0009(17) 0.0002(16) 0.0025(18)
C19 0.024(2) 0.024(3) 0.019(2) -0.0001(18) -0.0010(17) 0.002(2)
C20 0.026(2) 0.019(2) 0.021(2) -0.0019(18) 0.0036(18) -0.004(2)
C21 0.028(2) 0.016(2) 0.026(2) -0.0015(19) 0.0020(18) 0.004(2)
C22 0.023(2) 0.019(2) 0.021(2) 0.0028(18) 0.0009(17) 0.0030(19)
C23 0.015(2) 0.017(2) 0.0164(18) 0.0029(16) 0.0003(15) 0.0029(18)
C24 0.015(2) 0.017(2) 0.020(2) 0.0000(17) 0.0010(16) -0.0009(18)
C25 0.0149(19) 0.022(2) 0.0124(18) 0.0001(16) -0.0002(15) 0.0035(18)
C26 0.029(2) 0.013(2) 0.027(2) -0.0006(17) -0.0027(19) 0.001(2)
C27 0.030(3) 0.018(2) 0.022(2) 0.0026(18) -0.0029(18) 0.003(2)
C28 0.013(2) 0.021(2) 0.020(2) 0.0029(17) 0.0047(15) 0.0037(18)
C29 0.018(2) 0.023(2) 0.021(2) 0.0065(18) 0.0007(17) -0.0005(19)
C30 0.0106(19) 0.026(3) 0.019(2) 0.0039(18) 0.0033(15) 0.0027(19)
C31 0.015(2) 0.024(2) 0.023(2) 0.0030(18) 0.0015(16) -0.0008(18)
C32 0.019(2) 0.036(3) 0.027(2) -0.006(2) -0.0030(18) 0.001(2)
C33 0.0150(19) 0.012(2) 0.0195(19) 0.0021(16) 0.0013(15) 0.0011(17)
C34 0.014(2) 0.015(2) 0.0206(19) 0.0038(16) -0.0024(15) 0.0008(17)
C35 0.0119(19) 0.013(2) 0.0184(19) -0.0010(16) 0.0035(15) 0.0016(17)
C36 0.015(2) 0.015(2) 0.021(2) -0.0007(17) -0.0017(16) 0.0021(17)
C37 0.015(2) 0.010(2) 0.0215(19) -0.0021(16) -0.0022(15) 0.0036(17)
C38 0.0123(19) 0.014(2) 0.0131(18) 0.0008(15) 0.0020(14) 0.0014(16)
C39 0.0094(18) 0.014(2) 0.0188(18) 0.0023(15) 0.0048(14) 0.0012(16)
C40 0.014(2) 0.017(2) 0.0182(18) -0.0016(16) -0.0021(15) 0.0026(17)
C41 0.018(2) 0.015(2) 0.019(2) 0.0045(16) 0.0017(16) 0.0018(17)
C42 0.0113(19) 0.016(2) 0.0181(19) 0.0008(15) 0.0016(15) -0.0005(16)
C43 0.0126(19) 0.021(2) 0.0174(19) 0.0001(16) 0.0019(15) -0.0040(17)
C44 0.0122(18) 0.015(2) 0.0145(18) -0.0013(15) 0.0027(14) 0.0007(16)
N1 0.0204(19) 0.0158(19) 0.0172(17) 0.0004(14) -0.0007(14) -0.0013(15)
N2 0.0205(19) 0.023(2) 0.0175(17) -0.0022(15) -0.0004(15) -0.0021(17)
N3 0.0131(17) 0.0147(19) 0.0193(17) 0.0019(14) 0.0025(13) -0.0005(15)
N4 0.0170(18) 0.017(2) 0.0225(18) -0.0019(14) -0.0028(14) 0.0018(15)
O1 0.0191(15) 0.0189(16) 0.0203(14) 0.0071(12) -0.0024(12) -0.0035(13)
O2 0.0136(14) 0.0207(17) 0.0194(14) 0.0047(12) -0.0013(12) -0.0001(13)
O3 0.0153(15) 0.0199(17) 0.0215(14) -0.0030(12) -0.0001(11) 0.0039(13)
O4 0.0206(16) 0.0181(17) 0.0307(16) -0.0024(13) -0.0093(13) 0.0012(13)
O5 0.0205(16) 0.0112(16) 0.050(2) -0.0006(14) -0.0057(15) 0.0013(13)
O6 0.0216(15) 0.0168(16) 0.0205(14) -0.0008(12) -0.0028(12) 0.0027(13)
O7 0.0242(17) 0.0248(18) 0.0255(16) -0.0077(13) -0.0096(13) 0.0087(14)
O8 0.0168(15) 0.0212(17) 0.0200(14) -0.0024(12) -0.0006(11) 0.0067(13)
O9 0.0150(14) 0.0192(16) 0.0264(15) 0.0001(13) -0.0024(12) 0.0016(13)
O10 0.0136(14) 0.0206(17) 0.0217(15) 0.0033(12) 0.0017(11) 0.0031(13)
O11 0.0168(15) 0.0211(17) 0.0184(14) -0.0015(12) 0.0011(11) 0.0058(13)
O12 0.0167(15) 0.0135(15) 0.0240(15) -0.0020(11) -0.0032(12) 0.0022(12)
O13 0.0111(14) 0.0176(17) 0.0406(18) 0.0064(14) 0.0023(13) 0.0026(13)
O14 0.0170(14) 0.0131(16) 0.0261(15) 0.0017(12) 0.0034(12) -0.0003(13)
O15 0.0175(17) 0.063(3) 0.0265(17) 0.0100(18) -0.0022(14) -0.0132(18)
O16 0.030(2) 0.065(3) 0.0271(18) -0.0038(18) 0.0084(15) -0.024(2)
O17 0.0206(16) 0.019(2) 0.0209(15) -0.0024(13) -0.0016(11) 0.0006(14)
O18 0.0194(16) 0.0143(16) 0.0313(16) -0.0075(13) 0.0026(13) -0.0014(13)
O19 0.0146(14) 0.0157(16) 0.0223(14) 0.0029(11) 0.0010(11) 0.0019(12)
O20 0.0153(14) 0.0149(16) 0.0298(16) 0.0050(12) -0.0012(12) 0.0017(12)
S1 0.0283(6) 0.0173(6) 0.0340(6) -0.0031(5) -0.0033(5) 0.0007(5)
S2 0.0280(6) 0.0244(7) 0.0310(6) 0.0015(5) -0.0042(5) -0.0049(5)
Cl1 0.0324(6) 0.0191(6) 0.0280(5) -0.0014(4) -0.0094(4) 0.0067(5)
Cl2 0.0388(7) 0.0254(6) 0.0258(5) -0.0049(4) -0.0031(5) -0.0077(5)
Cl3 0.0300(6) 0.0257(6) 0.0220(5) 0.0028(4) -0.0026(4) -0.0017(5)
Cl4 0.0324(6) 0.0191(6) 0.0271(5) -0.0018(4) -0.0098(5) 0.0089(5)
Cl5 0.0414(7) 0.0260(6) 0.0271(6) -0.0073(5) -0.0023(5) -0.0079(6)
Cl6 0.0287(6) 0.0283(6) 0.0206(5) 0.0065(4) -0.0036(4) -0.0017(5)

loop_
_atom_type_symbol
_atom_type_description
_atom_type_scat_dispersion_real
_atom_type_scat_dispersion_imag
_atom_type_scat_source
C C 0.0181 0.0091 'International Tables Vol C Tables 4.2.6.8 and 6.1.1.4'
H H 0.0000 0.0000 'International Tables Vol C Tables 4.2.6.8 and 6.1.1.4'
N N 0.0311 0.0180 'International Tables Vol C Tables 4.2.6.8 and 6.1.1.4'
O O 0.0492 0.0322 'International Tables Vol C Tables 4.2.6.8 and 6.1.1.4'
S S 0.3331 0.5567 'International Tables Vol C Tables 4.2.6.8 and 6.1.1.4'
Cl Cl 0.3639 0.7018 'International Tables Vol C Tables 4.2.6.8 and 6.1.1.4'

loop_
_geom_angle_atom_site_label_1
_geom_angle_atom_site_label_2
_geom_angle_atom_site_label_3
_geom_angle
_geom_angle_site_symmetry_1
_geom_angle_site_symmetry_3
_geom_angle_publ_flag
C6 C1 C2 116.7(4) . . ?
C6 C1 C7 122.0(4) . . ?
C2 C1 C7 121.3(4) . . ?
C3 C2 C1 122.8(5) . . ?
C3 C2 Cl1 117.9(4) . . ?
C1 C2 Cl1 119.3(4) . . ?
C4 C3 C2 117.8(4) . . ?
C4 C3 H3 121.1 . . ?
C2 C3 H3 121.1 . . ?
C3 C4 C5 122.1(5) . . ?
C3 C4 Cl2 119.0(4) . . ?
C5 C4 Cl2 118.9(4) . . ?
C6 C5 C4 118.8(5) . . ?
C6 C5 H5 120.6 . . ?
C4 C5 H5 120.6 . . ?
C5 C6 C1 121.8(4) . . ?
C5 C6 H6 119.1 . . ?
C1 C6 H6 119.1 . . ?
O1 C7 C1 111.7(4) . . ?
O1 C7 C8 107.6(3) . . ?
C1 C7 C8 109.8(3) . . ?
O1 C7 H7 109.2 . . ?
C1 C7 H7 109.2 . . ?
C8 C7 H7 109.2 . . ?
N1 C8 C7 110.8(4) . . ?
N1 C8 H8A 109.5 . . ?
C7 C8 H8A 109.5 . . ?
N1 C8 H8B 109.5 . . ?
C7 C8 H8B 109.5 . . ?
H8A C8 H8B 108.1 . . ?
N2 C9 N1 108.2(4) . . ?
N2 C9 H9 125.9 . . ?
N1 C9 H9 125.9 . . ?
C11 C10 N2 106.7(4) . . ?
C11 C10 H10 126.7 . . ?
N2 C10 H10 126.7 . . ?
C10 C11 N1 107.1(4) . . ?
C10 C11 H11 126.4 . . ?
N1 C11 H11 126.4 . . ?
O1 C12 C14 108.9(4) . . ?
O1 C12 H12A 109.9 . . ?
C14 C12 H12A 109.9 . . ?
O1 C12 H12B 109.9 . . ?
C14 C12 H12B 109.9 . . ?
H12A C12 H12B 108.3 . . ?
C14 C13 S1 113.3(4) . . ?
C14 C13 Cl3 126.6(4) . . ?
S1 C13 Cl3 120.0(3) . . ?
C13 C14 C15 110.5(5) . . ?
C13 C14 C12 126.4(4) . . ?
C15 C14 C12 123.0(4) . . ?
C16 C15 C14 113.1(5) . . ?
C16 C15 H15 123.5 . . ?
C14 C15 H15 123.5 . . ?
C15 C16 S1 112.5(4) . . ?
C15 C16 H16 123.7 . . ?
S1 C16 H16 123.7 . . ?
C22 C17 C18 117.4(4) . . ?
C22 C17 C23 121.5(4) . . ?
C18 C17 C23 121.1(4) . . ?
C19 C18 C17 122.4(4) . . ?
C19 C18 Cl4 117.8(3) . . ?
C17 C18 Cl4 119.8(3) . . ?
C20 C19 C18 118.0(4) . . ?
C20 C19 H19 121.0 . . ?
C18 C19 H19 121.0 . . ?
C19 C20 C21 122.1(4) . . ?
C19 C20 Cl5 118.6(4) . . ?
C21 C20 Cl5 119.2(4) . . ?
C20 C21 C22 118.6(5) . . ?
C20 C21 H21 120.7 . . ?
C22 C21 H21 120.7 . . ?
C17 C22 C21 121.4(4) . . ?
C17 C22 H22 119.3 . . ?
C21 C22 H22 119.3 . . ?
O2 C23 C17 111.9(4) . . ?
O2 C23 C24 107.4(3) . . ?
C17 C23 C24 109.4(3) . . ?
O2 C23 H23 109.4 . . ?
C17 C23 H23 109.4 . . ?
C24 C23 H23 109.4 . . ?
N3 C24 C23 109.8(3) . . ?
N3 C24 H24A 109.7 . . ?
C23 C24 H24A 109.7 . . ?
N3 C24 H24B 109.7 . . ?
C23 C24 H24B 109.7 . . ?
H24A C24 H24B 108.2 . . ?
N3 C25 N4 108.2(4) . . ?
N3 C25 H25 125.9 . . ?
N4 C25 H25 125.9 . . ?
C27 C26 N4 107.3(4) . . ?
C27 C26 H26 126.4 . . ?
N4 C26 H26 126.4 . . ?
C26 C27 N3 106.4(4) . . ?
C26 C27 H27 126.8 . . ?
N3 C27 H27 126.8 . . ?
O2 C28 C30 111.2(4) . . ?
O2 C28 H28A 109.4 . . ?
C30 C28 H28A 109.4 . . ?
O2 C28 H28B 109.4 . . ?
C30 C28 H28B 109.4 . . ?
H28A C28 H28B 108.0 . . ?
C30 C29 S2 113.7(4) . . ?
C30 C29 Cl6 126.4(4) . . ?
S2 C29 Cl6 119.8(3) . . ?
C29 C30 C31 110.1(4) . . ?
C29 C30 C28 125.8(4) . . ?
C31 C30 C28 124.2(4) . . ?
C32 C31 C30 113.8(4) . . ?
C32 C31 H31 123.1 . . ?
C30 C31 H31 123.1 . . ?
C31 C32 S2 111.8(4) . . ?
C31 C32 H32 124.1 . . ?
S2 C32 H32 124.1 . . ?
O4 C33 O3 125.1(4) . . ?
O4 C33 C34 121.0(4) . . ?
O3 C33 C34 113.9(4) . . ?
O5 C34 C33 111.9(3) . . ?
O5 C34 C35 107.6(4) . . ?
C33 C34 C35 108.2(3) . . ?
O5 C34 H34 109.7 . . ?
C33 C34 H34 109.7 . . ?
C35 C34 H34 109.7 . . ?
O6 C35 C36 114.6(4) . . ?
O6 C35 C34 112.0(3) . . ?
C36 C35 C34 107.1(3) . . ?
O6 C35 H35 107.7 . . ?
C36 C35 H35 107.7 . . ?
C34 C35 H35 107.7 . . ?
O7 C36 O8 124.0(4) . . ?
O7 C36 C35 120.1(4) . . ?
O8 C36 C35 115.8(4) . . ?
O9 C37 O10 124.5(4) . . ?
O9 C37 C38 117.8(4) . . ?
O10 C37 C38 117.7(4) . . ?
O11 C38 C37 112.0(3) . . ?
O11 C38 C39 111.3(3) . . ?
C37 C38 C39 108.0(3) . . ?
O11 C38 H38 108.5 . . ?
C37 C38 H38 108.5 . . ?
C39 C38 H38 108.5 . . ?
O12 C39 C40 112.4(3) . . ?
O12 C39 C38 106.4(3) . . ?
C40 C39 C38 109.2(3) . . ?
O12 C39 H39 109.6 . . ?
C40 C39 H39 109.6 . . ?
C38 C39 H39 109.6 . . ?
O14 C40 O13 124.5(4) . . ?
O14 C40 C39 122.7(4) . . ?
O13 C40 C39 112.7(4) . . ?
O16 C41 O15 125.0(4) . . ?
O16 C41 C42 122.2(4) . . ?
O15 C41 C42 112.8(3) . . ?
O17 C42 C41 112.5(3) . . ?
O17 C42 C43 112.3(4) . . ?
C41 C42 C43 111.8(3) . . ?
O17 C42 H42 106.6 . . ?
C41 C42 H42 106.6 . . ?
C43 C42 H42 106.6 . . ?
O18 C43 C42 106.5(3) . . ?
O18 C43 C44 111.8(4) . . ?
C42 C43 C44 106.9(3) . . ?
O18 C43 H43 110.5 . . ?
C42 C43 H43 110.5 . . ?
C44 C43 H43 110.5 . . ?
O20 C44 O19 124.9(4) . . ?
O20 C44 C43 117.4(4) . . ?
O19 C44 C43 117.6(4) . . ?
C9 N1 C11 108.6(4) . . ?
C9 N1 C8 125.0(4) . . ?
C11 N1 C8 126.4(4) . . ?
C9 N2 C10 109.4(4) . . ?
C9 N2 H2N 120(5) . . ?
C10 N2 H2N 130(5) . . ?
C25 N3 C27 109.1(4) . . ?
C25 N3 C24 125.3(4) . . ?
C27 N3 C24 125.2(4) . . ?
C25 N4 C26 109.0(4) . . ?
C25 N4 H4N 124(4) . . ?
C26 N4 H4N 126(4) . . ?
C7 O1 C12 113.5(3) . . ?
C23 O2 C28 114.0(3) . . ?
C33 O3 H3O 113(4) . . ?
C34 O5 H5A 109.5 . . ?
C35 O6 H6A 109.5 . . ?
C36 O8 H8 109.5 . . ?
C38 O11 H11A 109.5 . . ?
C39 O12 H12 109.5 . . ?
C40 O13 H13 109.5 . . ?
C41 O15 H15A 109.5 . . ?
C42 O17 H17O 99(7) . . ?
C43 O18 H18 109.5 . . ?
C16 S1 C13 90.5(3) . . ?
C29 S2 C32 90.5(2) . . ?

loop_
_geom_bond_atom_site_label_1
_geom_bond_atom_site_label_2
_geom_bond_distance
_geom_bond_site_symmetry_2
_geom_bond_publ_flag
C1 C6 1.395(7) . ?
C1 C2 1.406(6) . ?
C1 C7 1.515(6) . ?
C2 C3 1.381(7) . ?
C2 Cl1 1.745(5) . ?
C3 C4 1.374(8) . ?
C3 H3 0.9500 . ?
C4 C5 1.387(7) . ?
C4 Cl2 1.747(5) . ?
C5 C6 1.383(7) . ?
C5 H5 0.9500 . ?
C6 H6 0.9500 . ?
C7 O1 1.418(5) . ?
C7 C8 1.531(6) . ?
C7 H7 1.0000 . ?
C8 N1 1.464(6) . ?
C8 H8A 0.9900 . ?
C8 H8B 0.9900 . ?
C9 N2 1.318(7) . ?
C9 N1 1.337(6) . ?
C9 H9 0.9500 . ?
C10 C11 1.348(7) . ?
C10 N2 1.382(6) . ?
C10 H10 0.9500 . ?
C11 N1 1.382(6) . ?
C11 H11 0.9500 . ?
C12 O1 1.453(5) . ?
C12 C14 1.511(7) . ?
C12 H12A 0.9900 . ?
C12 H12B 0.9900 . ?
C13 C14 1.361(7) . ?
C13 S1 1.720(5) . ?
C13 Cl3 1.725(5) . ?
C14 C15 1.434(6) . ?
C15 C16 1.349(8) . ?
C15 H15 0.9500 . ?
C16 S1 1.715(5) . ?
C16 H16 0.9500 . ?
C17 C22 1.391(7) . ?
C17 C18 1.400(6) . ?
C17 C23 1.519(6) . ?
C18 C19 1.386(6) . ?
C18 Cl4 1.746(5) . ?
C19 C20 1.375(8) . ?
C19 H19 0.9500 . ?
C20 C21 1.384(7) . ?
C20 Cl5 1.747(5) . ?
C21 C22 1.394(7) . ?
C21 H21 0.9500 . ?
C22 H22 0.9500 . ?
C23 O2 1.419(5) . ?
C23 C24 1.531(6) . ?
C23 H23 1.0000 . ?
C24 N3 1.454(6) . ?
C24 H24A 0.9900 . ?
C24 H24B 0.9900 . ?
C25 N3 1.329(5) . ?
C25 N4 1.332(6) . ?
C25 H25 0.9500 . ?
C26 C27 1.359(7) . ?
C26 N4 1.370(6) . ?
C26 H26 0.9500 . ?
C27 N3 1.380(6) . ?
C27 H27 0.9500 . ?
C28 O2 1.448(5) . ?
C28 C30 1.492(7) . ?
C28 H28A 0.9900 . ?
C28 H28B 0.9900 . ?
C29 C30 1.370(7) . ?
C29 S2 1.719(5) . ?
C29 Cl6 1.731(5) . ?
C30 C31 1.434(7) . ?
C31 C32 1.354(7) . ?
C31 H31 0.9500 . ?
C32 S2 1.731(5) . ?
C32 H32 0.9500 . ?
C33 O4 1.231(5) . ?
C33 O3 1.292(6) . ?
C33 C34 1.517(6) . ?
C34 O5 1.400(6) . ?
C34 C35 1.549(5) . ?
C34 H34 1.0000 . ?
C35 O6 1.399(5) . ?
C35 C36 1.520(6) . ?
C35 H35 1.0000 . ?
C36 O7 1.236(5) . ?
C36 O8 1.305(6) . ?
C37 O9 1.253(5) . ?
C37 O10 1.277(5) . ?
C37 C38 1.525(6) . ?
C38 O11 1.416(5) . ?
C38 C39 1.541(6) . ?
C38 H38 1.0000 . ?
C39 O12 1.405(5) . ?
C39 C40 1.522(5) . ?
C39 H39 1.0000 . ?
C40 O14 1.227(5) . ?
C40 O13 1.306(6) . ?
C41 O16 1.206(6) . ?
C41 O15 1.316(6) . ?
C41 C42 1.521(6) . ?
C42 O17 1.408(5) . ?
C42 C43 1.529(6) . ?
C42 H42 1.0000 . ?
C43 O18 1.419(6) . ?
C43 C44 1.530(6) . ?
C43 H43 1.0000 . ?
C44 O20 1.249(5) . ?
C44 O19 1.271(5) . ?
N2 H2N 0.83(8) . ?
N4 H4N 0.96(6) . ?
O3 H3O 0.98(8) . ?
O5 H5A 0.8400 . ?
O6 H6A 0.8400 . ?
O8 H8 0.8400 . ?
O11 H11A 0.8400 . ?
O12 H12 0.8400 . ?
O13 H13 0.8400 . ?
O15 H15A 0.8400 . ?
O17 H17O 0.69(8) . ?
O18 H18 0.8400 . ?

loop_
_geom_hbond_atom_site_label_D
_geom_hbond_atom_site_label_H
_geom_hbond_atom_site_label_A
_geom_hbond_distance_DH
_geom_hbond_distance_HA
_geom_hbond_distance_DA
_geom_hbond_angle_DHA
_geom_hbond_site_symmetry_A
_geom_hbond_publ_flag
C8 H8A Cl1 0.99 2.88 3.428(5) 115.8 . yes
C8 H8B O16 0.99 2.43 3.150(6) 129.1 . yes
C9 H9 O18 0.95 2.24 3.066(6) 144.7 1_655 yes
C9 H9 O20 0.95 2.30 3.105(6) 142.6 1_655 yes
C15 H15 O18 0.95 2.66 3.501(6) 148.4 1_655 yes
C23 H23 Cl6 1.00 2.96 3.849(4) 148.8 . yes
C24 H24A O9 0.99 2.63 3.493(5) 145.9 1_565 yes
C24 H24A O14 0.99 2.58 3.085(5) 111.9 1_665 yes
C24 H24B Cl4 0.99 2.86 3.427(4) 116.8 . yes
C25 H25 O9 0.95 2.53 3.351(6) 145.3 1_565 yes
C25 H25 O12 0.95 2.34 3.002(5) 126.2 1_565 yes
C26 H26 O9 0.95 2.40 3.218(6) 144.2 . yes
C31 H31 O12 0.95 2.62 3.457(6) 146.5 1_565 yes
C31 H31 O14 0.95 2.56 3.405(6) 148.3 1_565 yes
C35 H35 O13 1.00 2.64 3.483(5) 142.2 . yes
C38 H38 O3 1.00 2.61 3.193(5) 116.9 . yes
O5 H5A O19 0.84 2.07 2.912(5) 175.1 1_664 yes
O6 H6A O14 0.84 1.99 2.808(4) 163.8 1_565 yes
O8 H8 O19 0.84 1.74 2.573(4) 173.9 1_564 yes
O11 H11A O2 0.84 2.15 2.863(4) 142.8 1_545 yes
O11 H11A O9 0.84 2.25 2.671(4) 110.8 . yes
O12 H12 O4 0.84 2.13 2.839(5) 142.3 1_545 yes
O12 H12 O5 0.84 2.34 3.046(5) 142.5 1_545 yes
O13 H13 O9 0.84 1.75 2.593(4) 175.0 1_455 yes
O15 H15A O20 0.84 1.70 2.530(5) 168.1 1_655 yes
O18 H18 O7 0.84 2.28 2.921(5) 133.7 1_556 yes
O18 H18 O10 0.84 2.66 3.177(4) 121.5 1_456 yes
N2 H2N O7 0.83(8) 2.04(8) 2.768(5) 146(7) 1_656 yes
N2 H2N O19 0.83(8) 2.56(8) 3.111(5) 125(6) 1_665 yes
O3 H3O O10 0.98(8) 1.50(8) 2.474(4) 168(7) . yes
N4 H4N O4 0.96(6) 1.91(6) 2.762(5) 148(6) . yes
O17 H17O O1 0.69(8) 2.27(8) 2.862(5) 144(8) 1_455 yes
O17 H17O O18 0.69(8) 2.60(8) 2.952(5) 115(8) . yes
C8 H8A Cl1 0.99 2.88 3.428(5) 115.8 . yes
C8 H8B O16 0.99 2.43 3.150(6) 129.1 . yes
C9 H9 O18 0.95 2.24 3.066(6) 144.7 1_655 yes
C9 H9 O20 0.95 2.30 3.105(6) 142.6 1_655 yes
C15 H15 O18 0.95 2.66 3.501(6) 148.4 1_655 yes
C23 H23 Cl6 1.00 2.96 3.849(4) 148.8 . yes
C24 H24A O9 0.99 2.63 3.493(5) 145.9 1_565 yes
C24 H24A O14 0.99 2.58 3.085(5) 111.9 1_665 yes
C24 H24B Cl4 0.99 2.86 3.427(4) 116.8 . yes
C25 H25 O9 0.95 2.53 3.351(6) 145.3 1_565 yes
C25 H25 O12 0.95 2.34 3.002(5) 126.2 1_565 yes
C26 H26 O9 0.95 2.40 3.218(6) 144.2 . yes
C31 H31 O12 0.95 2.62 3.457(6) 146.5 1_565 yes
C31 H31 O14 0.95 2.56 3.405(6) 148.3 1_565 yes
C35 H35 O13 1.00 2.64 3.483(5) 142.2 . yes
C38 H38 O3 1.00 2.61 3.193(5) 116.9 . yes
O5 H5A O19 0.84 2.07 2.912(5) 175.1 1_664 yes
O6 H6A O14 0.84 1.99 2.808(4) 163.8 1_565 yes
O8 H8 O19 0.84 1.74 2.573(4) 173.9 1_564 yes
O11 H11A O2 0.84 2.15 2.863(4) 142.8 1_545 yes
O11 H11A O9 0.84 2.25 2.671(4) 110.8 . yes
O12 H12 O4 0.84 2.13 2.839(5) 142.3 1_545 yes
O12 H12 O5 0.84 2.34 3.046(5) 142.5 1_545 yes
O13 H13 O9 0.84 1.75 2.593(4) 175.0 1_455 yes
O15 H15A O20 0.84 1.70 2.530(5) 168.1 1_655 yes
O18 H18 O7 0.84 2.28 2.921(5) 133.7 1_556 yes
O18 H18 O10 0.84 2.66 3.177(4) 121.5 1_456 yes
N2 H2N O7 0.83(8) 2.04(8) 2.768(5) 146(7) 1_656 yes
N2 H2N O19 0.83(8) 2.56(8) 3.111(5) 125(6) 1_665 yes
O3 H3O O10 0.98(8) 1.50(8) 2.474(4) 168(7) . yes
N4 H4N O4 0.96(6) 1.91(6) 2.762(5) 148(6) . yes
O17 H17O O1 0.69(8) 2.27(8) 2.862(5) 144(8) 1_455 yes
O17 H17O O18 0.69(8) 2.60(8) 2.952(5) 115(8) . yes

loop_
_geom_torsion_atom_site_label_1
_geom_torsion_atom_site_label_2
_geom_torsion_atom_site_label_3
_geom_torsion_atom_site_label_4
_geom_torsion
_geom_torsion_site_symmetry_1
_geom_torsion_site_symmetry_2
_geom_torsion_site_symmetry_3
_geom_torsion_site_symmetry_4
_geom_torsion_publ_flag
C6 C1 C2 C3 2.1(7) . . . . ?
C7 C1 C2 C3 -176.5(4) . . . . ?
C6 C1 C2 Cl1 -176.7(3) . . . . ?
C7 C1 C2 Cl1 4.6(6) . . . . ?
C1 C2 C3 C4 -1.0(7) . . . . ?
Cl1 C2 C3 C4 177.9(3) . . . . ?
C2 C3 C4 C5 -1.4(7) . . . . ?
C2 C3 C4 Cl2 179.5(3) . . . . ?
C3 C4 C5 C6 2.5(7) . . . . ?
Cl2 C4 C5 C6 -178.5(3) . . . . ?
C4 C5 C6 C1 -1.2(7) . . . . ?
C2 C1 C6 C5 -1.0(7) . . . . ?
C7 C1 C6 C5 177.6(4) . . . . ?
C6 C1 C7 O1 17.9(6) . . . . ?
C2 C1 C7 O1 -163.5(4) . . . . ?
C6 C1 C7 C8 -101.4(5) . . . . ?
C2 C1 C7 C8 77.2(5) . . . . ?
O1 C7 C8 N1 73.1(5) . . . . ?
C1 C7 C8 N1 -165.1(4) . . . . ?
N2 C10 C11 N1 -0.4(5) . . . . ?
S1 C13 C14 C15 0.2(5) . . . . ?
Cl3 C13 C14 C15 -177.6(4) . . . . ?
S1 C13 C14 C12 177.9(4) . . . . ?
Cl3 C13 C14 C12 0.1(7) . . . . ?
O1 C12 C14 C13 -109.2(5) . . . . ?
O1 C12 C14 C15 68.2(6) . . . . ?
C13 C14 C15 C16 0.1(6) . . . . ?
C12 C14 C15 C16 -177.7(4) . . . . ?
C14 C15 C16 S1 -0.4(6) . . . . ?
C22 C17 C18 C19 -2.1(6) . . . . ?
C23 C17 C18 C19 176.8(4) . . . . ?
C22 C17 C18 Cl4 177.2(3) . . . . ?
C23 C17 C18 Cl4 -3.9(6) . . . . ?
C17 C18 C19 C20 0.7(7) . . . . ?
Cl4 C18 C19 C20 -178.6(3) . . . . ?
C18 C19 C20 C21 1.9(7) . . . . ?
C18 C19 C20 Cl5 -180.0(3) . . . . ?
C19 C20 C21 C22 -3.0(7) . . . . ?
Cl5 C20 C21 C22 178.9(3) . . . . ?
C18 C17 C22 C21 0.9(7) . . . . ?
C23 C17 C22 C21 -178.0(4) . . . . ?
C20 C21 C22 C17 1.5(7) . . . . ?
C22 C17 C23 O2 -17.8(5) . . . . ?
C18 C17 C23 O2 163.4(4) . . . . ?
C22 C17 C23 C24 101.2(5) . . . . ?
C18 C17 C23 C24 -77.7(5) . . . . ?
O2 C23 C24 N3 -70.2(4) . . . . ?
C17 C23 C24 N3 168.1(4) . . . . ?
N4 C26 C27 N3 -1.3(5) . . . . ?
S2 C29 C30 C31 0.1(5) . . . . ?
Cl6 C29 C30 C31 179.3(4) . . . . ?
S2 C29 C30 C28 179.5(3) . . . . ?
Cl6 C29 C30 C28 -1.3(7) . . . . ?
O2 C28 C30 C29 108.2(5) . . . . ?
O2 C28 C30 C31 -72.4(5) . . . . ?
C29 C30 C31 C32 -0.3(6) . . . . ?
C28 C30 C31 C32 -179.8(4) . . . . ?
C30 C31 C32 S2 0.4(5) . . . . ?
O4 C33 C34 O5 23.5(5) . . . . ?
O3 C33 C34 O5 -157.0(4) . . . . ?
O4 C33 C34 C35 -94.9(4) . . . . ?
O3 C33 C34 C35 84.6(4) . . . . ?
O5 C34 C35 O6 -62.1(4) . . . . ?
C33 C34 C35 O6 59.0(4) . . . . ?
O5 C34 C35 C36 64.2(4) . . . . ?
C33 C34 C35 C36 -174.7(4) . . . . ?
O6 C35 C36 O7 -160.2(4) . . . . ?
C34 C35 C36 O7 75.0(5) . . . . ?
O6 C35 C36 O8 22.8(5) . . . . ?
C34 C35 C36 O8 -102.0(4) . . . . ?
O9 C37 C38 O11 17.1(5) . . . . ?
O10 C37 C38 O11 -164.1(4) . . . . ?
O9 C37 C38 C39 -105.8(4) . . . . ?
O10 C37 C38 C39 73.0(5) . . . . ?
O11 C38 C39 O12 -64.9(4) . . . . ?
C37 C38 C39 O12 58.4(4) . . . . ?
O11 C38 C39 C40 56.7(4) . . . . ?
C37 C38 C39 C40 179.9(3) . . . . ?
O12 C39 C40 O14 -3.1(6) . . . . ?
C38 C39 C40 O14 -121.0(4) . . . . ?
O12 C39 C40 O13 177.5(3) . . . . ?
C38 C39 C40 O13 59.7(5) . . . . ?
O16 C41 C42 O17 -10.8(7) . . . . ?
O15 C41 C42 O17 169.0(4) . . . . ?
O16 C41 C42 C43 -138.2(5) . . . . ?
O15 C41 C42 C43 41.5(5) . . . . ?
O17 C42 C43 O18 -75.0(4) . . . . ?
C41 C42 C43 O18 52.5(4) . . . . ?
O17 C42 C43 C44 44.6(5) . . . . ?
C41 C42 C43 C44 172.1(3) . . . . ?
O18 C43 C44 O20 11.3(5) . . . . ?
C42 C43 C44 O20 -104.8(4) . . . . ?
O18 C43 C44 O19 -171.8(3) . . . . ?
C42 C43 C44 O19 72.1(4) . . . . ?
N2 C9 N1 C11 0.5(5) . . . . ?
N2 C9 N1 C8 178.7(4) . . . . ?
C10 C11 N1 C9 0.0(5) . . . . ?
C10 C11 N1 C8 -178.2(4) . . . . ?
C7 C8 N1 C9 -95.0(5) . . . . ?
C7 C8 N1 C11 82.9(6) . . . . ?
N1 C9 N2 C10 -0.8(5) . . . . ?
C11 C10 N2 C9 0.8(5) . . . . ?
N4 C25 N3 C27 -0.5(5) . . . . ?
N4 C25 N3 C24 -174.3(4) . . . . ?
C26 C27 N3 C25 1.1(5) . . . . ?
C26 C27 N3 C24 174.9(4) . . . . ?
C23 C24 N3 C25 98.0(5) . . . . ?
C23 C24 N3 C27 -74.7(5) . . . . ?
N3 C25 N4 C26 -0.3(5) . . . . ?
C27 C26 N4 C25 1.0(5) . . . . ?
C1 C7 O1 C12 91.5(4) . . . . ?
C8 C7 O1 C12 -147.9(4) . . . . ?
C14 C12 O1 C7 78.3(5) . . . . ?
C17 C23 O2 C28 -96.1(4) . . . . ?
C24 C23 O2 C28 143.8(4) . . . . ?
C30 C28 O2 C23 -77.4(5) . . . . ?
C15 C16 S1 C13 0.4(4) . . . . ?
C14 C13 S1 C16 -0.4(4) . . . . ?
Cl3 C13 S1 C16 177.6(3) . . . . ?
C30 C29 S2 C32 0.1(4) . . . . ?
Cl6 C29 S2 C32 -179.1(3) . . . . ?
C31 C32 S2 C29 -0.3(4) . . . . ?
